data_7153727
loop_
_publ_author_name
'Davies, Stephen G.'
'Fletcher, Ai M.'
'Lee, James A.'
'Roberts, Paul M.'
'Souleymanou, Myriam Y.'
'Thomson, James E.'
'Zammit, Charlotte M.'

_publ_section_title
;
 Diastereoselective Ireland-Claisen rearrangements of substituted allyl
 \b-amino esters: applications in the asymmetric synthesis of
 C(5)-substituted transpentacins.
;
_journal_issue 17
_journal_name_full 'Organic &amp; biomolecular chemistry'
_journal_page_first 2702
_journal_page_last 2728
_journal_paper_doi 10.1039/c4ob00274a
_journal_volume 12
_journal_year 2014
_chemical_absolute_configuration ad
_chemical_formula_moiety 'C16 H25 N1 O2'
_chemical_formula_sum 'C16 H25 N O2'
_chemical_formula_weight 263.38
_space_group_IT_number 19
_symmetry_cell_setting orthorhombic
_symmetry_space_group_name_Hall 'P 2ac 2ab'
_symmetry_space_group_name_H-M 'P 21 21 21'
_atom_sites_solution_hydrogens difmap
_atom_sites_solution_primary direct
_cell_angle_alpha 90
_cell_angle_beta 90
_cell_angle_gamma 90
_cell_formula_units_Z 4
_cell_length_a 8.66504(13)
_cell_length_b 9.9818(2)
_cell_length_c 18.4067(4)
_cell_measurement_reflns_used 0
_cell_measurement_temperature 150
_cell_measurement_theta_max 0
_cell_measurement_theta_min 0
_cell_volume 1592.05(5)
_computing_cell_refinement 'CrysAlis, (Oxford Diffraction, 2002)'
_computing_data_collection 'SuperNova, (Oxford Diffraction, 2010)'
_computing_data_reduction 'CrysAlis, (Oxford Diffraction, 2002)'
_computing_molecular_graphics 'CAMERON (Watkin et al., 1996)'
_computing_publication_material 'CRYSTALS (Betteridge et al., 2003)'
_computing_structure_refinement 'CRYSTALS (Betteridge et al., 2003)'
_computing_structure_solution 'SIR92 (Altomare et al., 1994)'
_diffrn_ambient_temperature 150
_diffrn_measured_fraction_theta_full 0.996
_diffrn_measured_fraction_theta_max 0.992
_diffrn_measurement_device Area
_diffrn_measurement_device_type 'Oxford Diffraction SuperNova'
_diffrn_measurement_method \w/2\q
_diffrn_radiation_monochromator graphite
_diffrn_radiation_type 'Cu K\a'
_diffrn_radiation_wavelength 1.54184
_diffrn_reflns_av_R_equivalents 0.024
_diffrn_reflns_limit_h_max 10
_diffrn_reflns_limit_h_min -7
_diffrn_reflns_limit_k_max 10
_diffrn_reflns_limit_k_min -12
_diffrn_reflns_limit_l_max 23
_diffrn_reflns_limit_l_min -21
_diffrn_reflns_number 7321
_diffrn_reflns_theta_full 74.858
_diffrn_reflns_theta_max 76.386
_diffrn_reflns_theta_min 4.805
_diffrn_standards_number 0
_exptl_absorpt_coefficient_mu 0.562
_exptl_absorpt_correction_type none
_exptl_crystal_colour colourless
_exptl_crystal_density_diffrn 1.099
_exptl_crystal_density_method 'not measured'
_exptl_crystal_description plate
_exptl_crystal_F_000 576
_exptl_crystal_size_max 0.210
_exptl_crystal_size_mid 0.190
_exptl_crystal_size_min 0.050
_refine_diff_density_max 0.15
_refine_diff_density_min -0.17
_refine_ls_abs_structure_details 'Flack (1983), 0 Friedel-pairs'
_refine_ls_abs_structure_Flack -0.02(13)
_refine_ls_extinction_method None
_refine_ls_goodness_of_fit_ref 1.0003
_refine_ls_hydrogen_treatment constr
_refine_ls_matrix_type full
_refine_ls_number_parameters 173
_refine_ls_number_reflns 7067
_refine_ls_number_restraints 0
_refine_ls_R_factor_all 0.0339
_refine_ls_R_factor_gt 0.0323
_refine_ls_shift/su_max 0.0003703
_refine_ls_shift/su_mean 0.0000513
_refine_ls_structure_factor_coef Fsqd
_refine_ls_weighting_details
;
 Method= Modified Sheldrick 
 w=1/[\s^2^(F^2^) + ( 0.04P)^2^ + 0.18P] 
 ,where P=(max(Fo^2^,0) + 2Fc^2^)/3 
;
_refine_ls_weighting_scheme calc
_refine_ls_wR_factor_all 0.0839
_refine_ls_wR_factor_gt 0.0811
_refine_ls_wR_factor_ref 0.0826
_reflns_limit_h_max 10
_reflns_limit_h_min -10
_reflns_limit_k_max 12
_reflns_limit_k_min 0
_reflns_limit_l_max 23
_reflns_limit_l_min 0
_reflns_number_gt 6792
_reflns_number_total 1913
_reflns_threshold_expression I>2.0\s(I)
_oxford_diffrn_Wilson_B_factor 3.09
_oxford_diffrn_Wilson_scale 0.02
_oxford_refine_ls_r_factor_ref 0.0338
_oxford_refine_ls_scale 6.41(9)
_oxford_reflns_number_all 7068
_oxford_reflns_threshold_expression_ref I>-3.0\s(I)
_cod_data_source_file c4ob00274a2.cif
_cod_data_source_block 18
_cod_original_cell_volume 1592.04(5)
_cod_original_formula_sum 'C16 H25 N1 O2'
_cod_database_code 7153727

loop_
_symmetry_equiv_pos_as_xyz
x,y,z
x+1/2,-y+1/2,-z
-x,y+1/2,-z+1/2
-x+1/2,-y,z+1/2

loop_
_atom_site_label
_atom_site_type_symbol
_atom_site_fract_x
_atom_site_fract_y
_atom_site_fract_z
_atom_site_U_iso_or_equiv
_atom_site_occupancy
_atom_site_adp_type
_atom_site_refinement_flags_posn
O1 O 0.39363(6) 0.83056(7) 0.20505(4) 0.0396 1.0000 Uani .
C2 C 0.43382(9) 0.71523(9) 0.20167(5) 0.0288 1.0000 Uani .
O3 O 0.34289(6) 0.61715(7) 0.17648(4) 0.0344 1.0000 Uani .
C4 C 0.19204(10) 0.65868(11) 0.15053(6) 0.0396 1.0000 Uani .
C5 C 0.59490(8) 0.66697(9) 0.22108(5) 0.0288 1.0000 Uani .
C6 C 0.63340(8) 0.71388(9) 0.29872(5) 0.0274 1.0000 Uani .
N7 N 0.52983(7) 0.64364(8) 0.34876(4) 0.0309 1.0000 Uani .
C8 C 0.55018(9) 0.67470(12) 0.42633(5) 0.0385 1.0000 Uani .
C9 C 0.45431(13) 0.57664(14) 0.47032(7) 0.0539 1.0000 Uani .
C10 C 0.50202(14) 0.81758(13) 0.44216(6) 0.0519 1.0000 Uani .
C11 C 0.80529(8) 0.69804(9) 0.31530(5) 0.0284 1.0000 Uani .
C12 C 0.86934(9) 0.57394(11) 0.32986(6) 0.0355 1.0000 Uani .
C13 C 1.02760(10) 0.56166(13) 0.34202(6) 0.0430 1.0000 Uani .
C14 C 1.12167(9) 0.67360(14) 0.33965(5) 0.0468 1.0000 Uani .
C15 C 1.05836(10) 0.79725(13) 0.32517(6) 0.0467 1.0000 Uani .
C16 C 0.90079(10) 0.80983(11) 0.31319(6) 0.0375 1.0000 Uani .
C17 C 0.70603(9) 0.72314(11) 0.16375(5) 0.0354 1.0000 Uani .
C18 C 0.67961(11) 0.67176(14) 0.08716(6) 0.0475 1.0000 Uani .
C19 C 0.80153(13) 0.72530(18) 0.03441(6) 0.0610 1.0000 Uani .
H41 H 0.1594 0.5816 0.1141 0.0639 1.0000 Uiso R
H43 H 0.1201 0.6627 0.1913 0.0623 1.0000 Uiso R
H42 H 0.2035 0.7420 0.1218 0.0645 1.0000 Uiso R
H51 H 0.5952 0.5625 0.2193 0.0356 1.0000 Uiso R
H61 H 0.6105 0.8158 0.3001 0.0350 1.0000 Uiso R
H81 H 0.6658 0.6597 0.4400 0.0458 1.0000 Uiso R
H93 H 0.4686 0.5876 0.5237 0.0834 1.0000 Uiso R
H92 H 0.3421 0.5824 0.4566 0.0820 1.0000 Uiso R
H91 H 0.4936 0.4835 0.4586 0.0844 1.0000 Uiso R
H103 H 0.5114 0.8398 0.4966 0.0835 1.0000 Uiso R
H102 H 0.5655 0.8852 0.4128 0.0837 1.0000 Uiso R
H101 H 0.3908 0.8376 0.4257 0.0855 1.0000 Uiso R
H121 H 0.8012 0.4906 0.3296 0.0459 1.0000 Uiso R
H131 H 1.0771 0.4714 0.3522 0.0541 1.0000 Uiso R
H141 H 1.2368 0.6602 0.3465 0.0555 1.0000 Uiso R
H151 H 1.1285 0.8773 0.3242 0.0606 1.0000 Uiso R
H161 H 0.8503 0.9009 0.3006 0.0470 1.0000 Uiso R
H171 H 0.6966 0.8252 0.1649 0.0466 1.0000 Uiso R
H172 H 0.8109 0.6927 0.1792 0.0428 1.0000 Uiso R
H182 H 0.5727 0.6937 0.0709 0.0587 1.0000 Uiso R
H181 H 0.6833 0.5694 0.0875 0.0646 1.0000 Uiso R
H193 H 0.7887 0.6735 -0.0160 0.0933 1.0000 Uiso R
H192 H 0.7802 0.8324 0.0299 0.0974 1.0000 Uiso R
H191 H 0.9057 0.7043 0.0539 0.0913 1.0000 Uiso R
H71 H 0.5329 0.5487 0.3391 0.0463 1.0000 Uiso R

loop_
_atom_site_aniso_label
_atom_site_aniso_U_11
_atom_site_aniso_U_22
_atom_site_aniso_U_33
_atom_site_aniso_U_23
_atom_site_aniso_U_13
_atom_site_aniso_U_12
O1 0.0285(3) 0.0289(3) 0.0616(4) 0.0018(3) -0.0109(3) 0.0030(3)
C2 0.0252(3) 0.0290(4) 0.0322(4) 0.0031(4) -0.0027(3) -0.0016(3)
O3 0.0278(3) 0.0321(3) 0.0432(4) 0.0010(3) -0.0105(3) -0.0029(2)
C4 0.0273(4) 0.0469(6) 0.0447(5) 0.0073(5) -0.0120(4) -0.0033(4)
C5 0.0235(3) 0.0276(4) 0.0353(4) -0.0012(4) -0.0036(3) 0.0019(3)
C6 0.0210(3) 0.0268(4) 0.0342(4) 0.0003(4) -0.0010(3) 0.0021(3)
N7 0.0220(3) 0.0330(4) 0.0377(4) 0.0021(3) 0.0000(3) -0.0003(3)
C8 0.0266(4) 0.0529(6) 0.0359(5) 0.0046(5) -0.0018(3) 0.0017(4)
C9 0.0522(6) 0.0644(8) 0.0451(6) 0.0157(6) 0.0055(5) 0.0029(6)
C10 0.0616(6) 0.0532(7) 0.0408(6) -0.0098(5) 0.0065(5) -0.0045(6)
C11 0.0224(3) 0.0330(5) 0.0299(4) -0.0039(4) -0.0011(3) 0.0003(3)
C12 0.0256(4) 0.0378(5) 0.0431(5) 0.0011(4) -0.0029(4) 0.0046(3)
C13 0.0280(4) 0.0583(7) 0.0428(6) 0.0019(5) -0.0020(4) 0.0131(4)
C14 0.0199(3) 0.0830(9) 0.0376(5) -0.0081(6) -0.0023(3) 0.0019(5)
C15 0.0305(4) 0.0608(7) 0.0489(6) -0.0105(6) 0.0010(4) -0.0154(5)
C16 0.0326(4) 0.0374(5) 0.0424(5) -0.0055(5) 0.0002(4) -0.0066(4)
C17 0.0255(3) 0.0449(5) 0.0359(5) -0.0014(4) -0.0001(3) 0.0021(4)
C18 0.0453(5) 0.0613(7) 0.0358(5) -0.0025(5) -0.0051(4) 0.0040(5)
C19 0.0509(6) 0.0947(11) 0.0375(6) 0.0018(7) 0.0043(5) 0.0157(7)

loop_
_atom_type_symbol
_atom_type_scat_dispersion_real
_atom_type_scat_dispersion_imag
_atom_type_scat_Cromer_Mann_a1
_atom_type_scat_Cromer_Mann_b1
_atom_type_scat_Cromer_Mann_a2
_atom_type_scat_Cromer_Mann_b2
_atom_type_scat_Cromer_Mann_a3
_atom_type_scat_Cromer_Mann_b3
_atom_type_scat_Cromer_Mann_a4
_atom_type_scat_Cromer_Mann_b4
_atom_type_scat_Cromer_Mann_c
_atom_type_scat_source
C 0.0181 0.0091 2.3100 20.8439 1.0200 10.2075 1.5886 0.5687 0.8650 51.6512 0.2156 'International Tables Vol C 4.2.6.8 and 6.1.1.4'
H 0.0000 0.0000 0.4930 10.5109 0.3229 26.1257 0.1402 3.1424 0.0408 57.7998 0.0030 'International Tables Vol C 4.2.6.8 and 6.1.1.4'
N 0.0311 0.0180 12.2126 0.0057 3.1322 9.8933 2.0125 28.9975 1.1663 0.5826 -11.5290 'International Tables Vol C 4.2.6.8 and 6.1.1.4'
O 0.0492 0.0322 3.0485 13.2771 2.2868 5.7011 1.5463 0.3239 0.8670 32.9089 0.2508 'International Tables Vol C 4.2.6.8 and 6.1.1.4'

loop_
_geom_angle_atom_site_label_1
_geom_angle_atom_site_label_2
_geom_angle_atom_site_label_3
_geom_angle
_geom_angle_publ_flag
O1 C2 O3 123.12(7) yes
O1 C2 C5 123.82(8) yes
O3 C2 C5 112.96(7) yes
C2 O3 C4 115.77(7) yes
O3 C4 H41 104.0 no
O3 C4 H43 109.5 no
H41 C4 H43 110.2 no
O3 C4 H42 109.0 no
H41 C4 H42 107.3 no
H43 C4 H42 116.1 no
C2 C5 C6 108.70(7) yes
C2 C5 C17 107.40(7) yes
C6 C5 C17 113.01(7) yes
C2 C5 H51 108.2 no
C6 C5 H51 109.4 no
C17 C5 H51 110.0 no
C5 C6 N7 107.77(7) yes
C5 C6 C11 111.39(7) yes
N7 C6 C11 114.96(7) yes
C5 C6 H61 106.2 no
N7 C6 H61 109.7 no
C11 C6 H61 106.5 no
C6 N7 C8 115.84(7) yes
C6 N7 H71 109.7 no
C8 N7 H71 112.5 no
N7 C8 C9 108.43(9) yes
N7 C8 C10 110.62(8) yes
C9 C8 C10 110.72(9) yes
N7 C8 H81 108.6 no
C9 C8 H81 107.7 no
C10 C8 H81 110.7 no
C8 C9 H93 112.8 no
C8 C9 H92 110.9 no
H93 C9 H92 111.2 no
C8 C9 H91 107.1 no
H93 C9 H91 105.6 no
H92 C9 H91 108.9 no
C8 C10 H103 111.7 no
C8 C10 H102 111.8 no
H103 C10 H102 109.2 no
C8 C10 H101 112.6 no
H103 C10 H101 108.6 no
H102 C10 H101 102.6 no
C6 C11 C12 121.48(8) yes
C6 C11 C16 119.44(8) yes
C12 C11 C16 119.04(7) yes
C11 C12 C13 120.28(10) yes
C11 C12 H121 119.8 no
C13 C12 H121 119.9 no
C12 C13 C14 120.21(11) yes
C12 C13 H131 121.5 no
C14 C13 H131 118.3 no
C13 C14 C15 119.69(8) yes
C13 C14 H141 118.0 no
C15 C14 H141 122.3 no
C14 C15 C16 120.24(11) yes
C14 C15 H151 118.4 no
C16 C15 H151 121.3 no
C11 C16 C15 120.55(11) yes
C11 C16 H161 117.4 no
C15 C16 H161 122.0 no
C5 C17 C18 114.88(8) yes
C5 C17 H171 107.4 no
C18 C17 H171 110.1 no
C5 C17 H172 105.3 no
C18 C17 H172 107.4 no
H171 C17 H172 111.7 no
C17 C18 C19 111.53(10) yes
C17 C18 H182 110.1 no
C19 C18 H182 112.0 no
C17 C18 H181 109.1 no
C19 C18 H181 109.3 no
H182 C18 H181 104.5 no
C18 C19 H193 108.1 no
C18 C19 H192 105.9 no
H193 C19 H192 113.1 no
C18 C19 H191 108.9 no
H193 C19 H191 107.8 no
H192 C19 H191 112.9 no

loop_
_geom_bond_atom_site_label_1
_geom_bond_atom_site_label_2
_geom_bond_distance
_geom_bond_publ_flag
O1 C2 1.2044(12) yes
C2 O3 1.3395(11) yes
C2 C5 1.5191(10) yes
O3 C4 1.4521(10) yes
C4 H41 1.059 no
C4 H43 0.977 no
C4 H42 0.991 no
C5 C6 1.5405(12) yes
C5 C17 1.5345(12) yes
C5 H51 1.044 no
C6 N7 1.4646(11) yes
C6 C11 1.5286(10) yes
C6 H61 1.037 no
N7 C8 1.4716(12) yes
N7 H71 0.965 no
C8 C9 1.5179(16) yes
C8 C10 1.5143(17) yes
C8 H81 1.044 no
C9 H93 0.996 no
C9 H92 1.007 no
C9 H91 1.013 no
C10 H103 1.029 no
C10 H102 1.025 no
C10 H101 1.030 no
C11 C12 1.3835(13) yes
C11 C16 1.3898(13) yes
C12 C13 1.3949(12) yes
C12 H121 1.020 no
C13 C14 1.3838(17) yes
C13 H131 1.015 no
C14 C15 1.3767(18) yes
C14 H141 1.015 no
C15 C16 1.3887(13) yes
C15 H151 1.004 no
C16 H161 1.035 no
C17 C18 1.5176(14) yes
C17 H171 1.023 no
C17 H172 0.999 no
C18 C19 1.5312(17) yes
C18 H182 0.998 no
C18 H181 1.023 no
C19 H193 1.068 no
C19 H192 1.088 no
C19 H191 0.994 no

loop_
_geom_hbond_atom_site_label_D
_geom_hbond_atom_site_label_H
_geom_hbond_atom_site_label_A
_geom_hbond_site_symmetry_A
_geom_hbond_angle_DHA
_geom_hbond_distance_DH
_geom_hbond_distance_HA
_geom_hbond_distance_DA
_geom_hbond_publ_flag
C12 H121 O1 3_645 161.30(3) 1.020 2.410 3.3922(15) yes
C14 H141 N7 1_655 172.65(3) 1.015 2.544 3.5532(15) yes
N7 H71 O1 3_645 163.18(2) 0.965 2.410 3.3447(15) yes
